data_9000583
loop_
_publ_author_name
'Wechsler, B. A.'

_publ_section_title
;
 Cation distribution and high-temperature crystal chemistry of armalcolite
 sample Arm-C, T = 400 deg C
;
_journal_name_full 'American Mineralogist'
_journal_page_first 913
_journal_page_last 920
_journal_volume 62
_journal_year 1977
_chemical_formula_sum 'Fe0.5 Mg0.5 O5 Ti2'
_chemical_name_mineral Armalcolite
_space_group_IT_number 63
_symmetry_space_group_name_Hall '-B 2 2b'
_symmetry_space_group_name_H-M 'B b m m'
_cell_angle_alpha 90
_cell_angle_beta 90
_cell_angle_gamma 90
_cell_length_a 9.7655
_cell_length_b 10.0762
_cell_length_c 3.7429
_cell_formula_units_Z 4
_cell_volume 368.298
_database_code_amcsd 0000594
_diffrn_ambient_temperature 673.15
_exptl_crystal_density_diffrn 3.892
_cod_original_formula_sum '(Fe.5 Mg.5) Ti2 O5'
_cod_database_code 9000583

loop_
_space_group_symop_operation_xyz
x,y,z
1/2+x,y,1/2+z
-x,1/2+y,z
1/2-x,1/2+y,1/2+z
x,1/2-y,-z
1/2+x,1/2-y,1/2-z
x,y,-z
1/2+x,y,1/2-z
-x,-y,z
1/2-x,-y,1/2+z
x,1/2-y,z
1/2+x,1/2-y,1/2+z
-x,1/2+y,-z
1/2-x,1/2+y,1/2-z
-x,-y,-z
1/2-x,-y,1/2-z

loop_
_atom_site_aniso_label
_atom_site_aniso_U_11
_atom_site_aniso_U_22
_atom_site_aniso_U_33
_atom_site_aniso_U_12
_atom_site_aniso_U_13
_atom_site_aniso_U_23
Fe1 0.01348 0.01337 0.02200 0.00000 0.00000 0.00000
Mg1 0.01348 0.01337 0.02200 0.00000 0.00000 0.00000
Ti 0.00957 0.01353 0.01568 -0.00015 0.00000 0.00000
O1 0.02126 0.01080 0.02044 0.00000 0.00000 0.00000
O2 0.00870 0.01183 0.03591 0.00050 0.00000 0.00000
O3 0.01353 0.02160 0.01419 0.00050 0.00000 0.00000

loop_
_atom_site_label
_atom_site_fract_x
_atom_site_fract_y
_atom_site_fract_z
_atom_site_occupancy
Fe1 0.80806 0.25000 0.00000 0.50000
Mg1 0.80806 0.25000 0.00000 0.50000
Ti 0.13394 0.43374 0.00000 1.00000
O1 0.21820 0.25000 0.00000 1.00000
O2 0.04580 0.88620 0.00000 1.00000
O3 0.31460 0.93850 0.00000 1.00000

loop_
_cod_related_entry_id
_cod_related_entry_database
_cod_related_entry_code
1 AMCSD 0000594
